data_2008949
loop_
_publ_author_name
'Dahl, Tor'

_publ_section_title
;
 <i>N</i>^6^,<i>N</i>^6^-Dimethyladenine--tetraiodoethene (2/1)
;
_journal_issue 9
_journal_name_full 'Acta Crystallographica Section C'
_journal_page_first 1568
_journal_page_last 1570
_journal_paper_doi 10.1107/S0108270199006472
_journal_volume 55
_journal_year 1999
_chemical_formula_iupac 'C7 H9 N5 ,0.5C2 I4'
_chemical_formula_moiety '2(C7 H9 N5), C2 I4'
_chemical_formula_sum 'C16 H18 I4 N10'
_chemical_formula_weight 429.00
_chemical_name_systematic
;
2:1 N^6^,N^6^-Dimethyladenine:Tetraiodoethene
;
_space_group_IT_number 14
_symmetry_cell_setting monoclinic
_symmetry_space_group_name_Hall '-P 2ybc'
_symmetry_space_group_name_H-M 'P 1 21/c 1'
_audit_creation_method SHELXL-97
_cell_angle_alpha 90.00
_cell_angle_beta 105.48(2)
_cell_angle_gamma 90.00
_cell_formula_units_Z 4
_cell_length_a 18.093(3)
_cell_length_b 5.093(2)
_cell_length_c 13.358(2)
_cell_measurement_reflns_used 25
_cell_measurement_temperature 293(2)
_cell_measurement_theta_max 15.31
_cell_measurement_theta_min 6.33
_cell_volume 1186.3(5)
_computing_cell_refinement CAD4
_computing_data_collection 'CAD4 (Enraf-Nonius, 1989)'
_computing_data_reduction 'XCAD-4 (Harms, 1996)'
_computing_molecular_graphics 'PLATON (Spek, 1998)'
_computing_structure_refinement 'SHELXL97 (Sheldrick, 1997b)'
_computing_structure_solution 'SHELXS97 (Sheldrick, 1997a)'
_diffrn_ambient_temperature 293(2)
_diffrn_measured_fraction_theta_full 0.999
_diffrn_measured_fraction_theta_max 0.999
_diffrn_measurement_device_type 'Enraf-Nonius CAD4'
_diffrn_measurement_method \w--2\q
_diffrn_radiation_monochromator graphite
_diffrn_radiation_source 'fine-focus sealed tube'
_diffrn_radiation_type 'Mo K\a'
_diffrn_radiation_wavelength 0.71070
_diffrn_reflns_av_R_equivalents 0.0652
_diffrn_reflns_av_sigmaI/netI 0.0225
_diffrn_reflns_limit_h_max 23
_diffrn_reflns_limit_h_min -23
_diffrn_reflns_limit_k_max 6
_diffrn_reflns_limit_k_min 0
_diffrn_reflns_limit_l_max 17
_diffrn_reflns_limit_l_min 0
_diffrn_reflns_number 2959
_diffrn_reflns_theta_full 27.98
_diffrn_reflns_theta_max 27.98
_diffrn_reflns_theta_min 1.17
_diffrn_standards_decay_% 5
_diffrn_standards_interval_time 60
_diffrn_standards_number 3
_exptl_absorpt_coefficient_mu 5.279
_exptl_absorpt_correction_T_max 0.569
_exptl_absorpt_correction_T_min 0.384
_exptl_absorpt_correction_type gaussian
_exptl_absorpt_process_details '(PLATON; Spek, 1998)'
_exptl_crystal_colour Colourless
_exptl_crystal_density_diffrn 2.402
_exptl_crystal_density_meas ?
_exptl_crystal_density_method 'not measured'
_exptl_crystal_description Plate
_exptl_crystal_F_000 792
_exptl_crystal_size_max 0.30
_exptl_crystal_size_mid 0.18
_exptl_crystal_size_min 0.12
_refine_diff_density_max 1.019
_refine_diff_density_min -1.048
_refine_ls_extinction_method none
_refine_ls_goodness_of_fit_ref 1.041
_refine_ls_hydrogen_treatment constr
_refine_ls_matrix_type full
_refine_ls_number_parameters 138
_refine_ls_number_reflns 2853
_refine_ls_number_restraints 0
_refine_ls_restrained_S_all 1.041
_refine_ls_R_factor_all 0.0516
_refine_ls_R_factor_gt 0.0303
_refine_ls_shift/su_max 0.011
_refine_ls_shift/su_mean 0.001
_refine_ls_structure_factor_coef Fsqd
_refine_ls_weighting_details 'w = 1/[\s^2^(Fo^2^)+(0.0526P)^2^+0.2377P] where P=(Fo^2^+2Fc^2^)/3'
_refine_ls_weighting_scheme calc
_refine_ls_wR_factor_ref 0.0832
_reflns_number_gt 2137
_reflns_number_total 2853
_reflns_threshold_expression I>2\s(I)
_cod_data_source_file os1064.cif
_cod_data_source_block 1
_cod_depositor_comments
;
The following automatic conversions were performed:

'_exptl_absorpt_correction_type' value 'Gaussian' changed to
'gaussian' according to
/home/saulius/struct/CIF-dictionaries/cif_core.dic dictionary named
'cif_core.dic' version 2.4.1 from 2010-06-29.

Automatic conversion script
Id: cif_fix_values 1715 2011-07-08 13:25:40Z adriana 

The following automatic conversions were performed:

'_exptl_crystal_density_meas' value 'not measured' was changed to '?'
- the value is perceived as not measured.

Automatic conversion script
Id: cif_fix_values 3008 2015-01-20 13:52:24Z robertas 

The following automatic conversions were performed:

'_refine_ls_weighting_scheme' value 'w =
1/[\s^2^(Fo^2^)+(0.0526P)^2^+0.2377P] where P=(Fo^2^+2Fc^2^)/3' was
changed to 'calc'. New tag '_refine_ls_weighting_details' was
created. The value of the new tag was set to 'w =
1/[\s^2^(Fo^2^)+(0.0526P)^2^+0.2377P] where P=(Fo^2^+2Fc^2^)/3'.

Automatic conversion script
Id: cif_fix_values 3143 2015-03-26 13:38:13Z robertas 
;
_cod_original_sg_symbol_H-M 'P 21/c'
_cod_database_code 2008949

loop_
_symmetry_equiv_pos_as_xyz
'x, y, z'
'x, -y+1/2, z+1/2'
'-x, -y, -z'
'-x, y-1/2, -z-1/2'

loop_
_atom_site_label
_atom_site_fract_x
_atom_site_fract_y
_atom_site_fract_z
_atom_site_U_iso_or_equiv
_atom_site_adp_type
_atom_site_calc_flag
_atom_site_refinement_flags
_atom_site_occupancy
_atom_site_disorder_assembly
_atom_site_disorder_group
_atom_site_type_symbol
I1 0.481029(19) 0.21090(7) -0.15766(2) 0.05092(11) Uani d . 1 . . I
I2 0.368643(16) 0.34937(7) 0.01123(2) 0.05006(11) Uani d . 1 . . I
C20 0.4720(2) 0.4225(9) -0.0267(3) 0.0411(9) Uani d . 1 . . C
N1 0.0974(2) -0.0923(8) 0.2171(3) 0.0506(9) Uani d . 1 . . N
C2 0.0358(3) 0.0517(11) 0.1776(4) 0.0534(11) Uani d . 1 . . C
H2 -0.0056 0.0222 0.2050 0.064 Uiso calc R 1 . . H
N3 0.0253(2) 0.2344(8) 0.1033(3) 0.0489(9) Uani d . 1 . . N
C4 0.0874(2) 0.2547(9) 0.0664(3) 0.0430(9) Uani d . 1 . . C
C5 0.1565(2) 0.1172(9) 0.0995(3) 0.0428(9) Uani d . 1 . . C
C6 0.1602(2) -0.0657(9) 0.1798(3) 0.0442(9) Uani d . 1 . . C
N7 0.2060(2) 0.1965(9) 0.0418(3) 0.0568(11) Uani d . 1 . . N
C8 0.1669(3) 0.3701(12) -0.0219(4) 0.0608(14) Uani d . 1 . . C
H8 0.1860 0.4559 -0.0712 0.073 Uiso calc R 1 . . H
N9 0.0958(2) 0.4156(9) -0.0107(3) 0.0486(9) Uani d . 1 . . N
H9 0.0626 0.5250 -0.0456 0.058 Uiso calc R 1 . . H
N6 0.2222(2) -0.2162(9) 0.2236(3) 0.0581(10) Uani d . 1 . . N
C10 0.2195(4) -0.4076(12) 0.3014(4) 0.0675(15) Uani d . 1 . . C
H101 0.2422 -0.3367 0.3683 0.101 Uiso calc R 1 . . H
H102 0.2468 -0.5602 0.2913 0.101 Uiso calc R 1 . . H
H103 0.1676 -0.4525 0.2960 0.101 Uiso calc R 1 . . H
C11 0.2941(3) -0.1902(13) 0.1986(5) 0.0753(18) Uani d . 1 . . C
H111 0.2933 -0.0362 0.1582 0.113 Uiso calc R 1 . . H
H112 0.3022 -0.3392 0.1601 0.113 Uiso calc R 1 . . H
H113 0.3343 -0.1778 0.2608 0.113 Uiso calc R 1 . . H

loop_
_atom_site_aniso_label
_atom_site_aniso_U_11
_atom_site_aniso_U_22
_atom_site_aniso_U_33
_atom_site_aniso_U_12
_atom_site_aniso_U_13
_atom_site_aniso_U_23
I1 0.05115(18) 0.0601(2) 0.04428(17) -0.00148(14) 0.01760(13) -0.00657(13)
I2 0.03235(15) 0.0695(2) 0.05003(18) 0.00053(13) 0.01391(11) 0.00005(13)
C20 0.0336(18) 0.053(2) 0.038(2) 0.0057(18) 0.0125(15) 0.0028(18)
N1 0.049(2) 0.052(2) 0.053(2) 0.0064(18) 0.0173(17) 0.0093(18)
C2 0.044(2) 0.063(3) 0.057(3) 0.004(2) 0.019(2) 0.006(2)
N3 0.0341(19) 0.059(2) 0.057(2) 0.0091(17) 0.0168(16) 0.0121(18)
C4 0.032(2) 0.047(2) 0.048(2) 0.0086(18) 0.0083(17) -0.0018(19)
C5 0.0295(18) 0.055(2) 0.043(2) 0.0079(18) 0.0077(16) -0.0032(19)
C6 0.037(2) 0.047(2) 0.047(2) 0.0063(18) 0.0085(17) -0.0054(19)
N7 0.0310(17) 0.082(3) 0.060(2) 0.0088(19) 0.0172(17) 0.007(2)
C8 0.036(2) 0.091(4) 0.058(3) 0.007(3) 0.018(2) 0.021(3)
N9 0.0322(17) 0.063(2) 0.051(2) 0.0113(17) 0.0118(15) 0.0124(18)
N6 0.042(2) 0.066(3) 0.063(3) 0.0161(19) 0.0084(18) 0.009(2)
C10 0.073(4) 0.060(3) 0.060(3) 0.021(3) 0.002(3) 0.010(3)
C11 0.053(3) 0.092(5) 0.080(4) 0.034(3) 0.018(3) 0.012(3)

loop_
_atom_type_symbol
_atom_type_description
_atom_type_scat_dispersion_real
_atom_type_scat_dispersion_imag
_atom_type_scat_source
C C 0.0033 0.0016 'International Tables Vol C Tables 4.2.6.8 and 6.1.1.4'
H H 0.0000 0.0000 'International Tables Vol C Tables 4.2.6.8 and 6.1.1.4'
N N 0.0061 0.0033 'International Tables Vol C Tables 4.2.6.8 and 6.1.1.4'
I I -0.4742 1.8119 'International Tables Vol C Tables 4.2.6.8 and 6.1.1.4'

loop_
_geom_angle_atom_site_label_1
_geom_angle_atom_site_label_2
_geom_angle_atom_site_label_3
_geom_angle_site_symmetry_1
_geom_angle
_geom_angle_publ_flag
C20 C20 I2 3_665 125.1(4) yes
C20 C20 I1 3_665 122.3(4) yes
I2 C20 I1 . 112.53(19) yes
C2 N1 C6 . 119.7(4) ?
N1 C2 N3 . 128.4(4) ?
C4 N3 C2 . 111.0(4) ?
N3 C4 N9 . 126.8(4) ?
N3 C4 C5 . 127.6(4) ?
N9 C4 C5 . 105.6(4) ?
C4 C5 N7 . 109.5(4) ?
C4 C5 C6 . 115.3(4) ?
N7 C5 C6 . 135.1(4) ?
N6 C6 N1 . 117.4(4) ?
N6 C6 C5 . 124.6(4) ?
N1 C6 C5 . 118.0(4) ?
C8 N7 C5 . 104.0(4) ?
N9 C8 N7 . 114.3(4) ?
C8 N9 C4 . 106.5(4) ?
C6 N6 C11 . 123.1(5) ?
C6 N6 C10 . 120.7(4) ?
C11 N6 C10 . 116.2(4) ?

loop_
_geom_bond_atom_site_label_1
_geom_bond_atom_site_label_2
_geom_bond_site_symmetry_2
_geom_bond_distance
_geom_bond_publ_flag
I1 C20 . 2.097(4) yes
I2 C20 . 2.098(4) yes
C20 C20 3_665 1.332(8) yes
N1 C2 . 1.320(6) ?
N1 C6 . 1.363(6) ?
C2 N3 . 1.336(6) ?
N3 C4 . 1.344(5) ?
C4 N9 . 1.357(6) ?
C4 C5 . 1.398(5) ?
C5 N7 . 1.389(6) ?
C5 C6 . 1.409(6) ?
C6 N6 . 1.357(6) ?
N7 C8 . 1.299(7) ?
C8 N9 . 1.353(6) ?
N6 C11 . 1.432(7) ?
N6 C10 . 1.435(7) ?

loop_
_geom_hbond_atom_site_label_D
_geom_hbond_atom_site_label_H
_geom_hbond_atom_site_label_A
_geom_hbond_site_symmetry_A
_geom_hbond_distance_DH
_geom_hbond_distance_HA
_geom_hbond_distance_DA
_geom_hbond_angle_DHA
N9 H9 N3 3_565 0.86 1.99 2.840(6) 168.1
